data_7119153
loop_
_publ_author_name
'Hanke, Felix'
'Hindley, Sarah'
'Jones, Anthony C.'
'Steiner, Alexander'

_publ_section_title
;
 The solid state structures of the high and low temperature phases of
 dimethylcadmium
;
_journal_issue 66
_journal_name_full 'Chemical Communications'
_journal_page_first 10144
_journal_paper_doi 10.1039/C6CC05851E
_journal_volume 52
_journal_year 2016
_chemical_formula_moiety 'C2 H6 Cd'
_chemical_formula_sum 'C2 H6 Cd'
_chemical_formula_weight 142.47
_chemical_melting_point 270
_chemical_name_common Dimethylcadmium
_chemical_name_systematic Dimethylcadmium
_space_group_crystal_system monoclinic
_space_group_IT_number 14
_space_group_name_Hall '-P 2yn'
_space_group_name_H-M_alt 'P 1 21/n 1'
_symmetry_space_group_name_Hall '-P 2yn'
_symmetry_space_group_name_H-M 'P 1 21/n 1'
_audit_creation_method SHELXL-2014/7
_cell_angle_alpha 90
_cell_angle_beta 115.85(3)
_cell_angle_gamma 90
_cell_formula_units_Z 4
_cell_length_a 7.483(11)
_cell_length_b 7.711(11)
_cell_length_c 7.734(11)
_cell_measurement_reflns_used 245
_cell_measurement_temperature 150(2)
_cell_measurement_theta_max 49.158
_cell_measurement_theta_min 7.901
_cell_volume 401.6(10)
_computing_cell_refinement 'Bruker Apex'
_computing_data_collection 'Bruker Apex'
_computing_data_reduction 'Bruker Apex'
_computing_structure_refinement 'SHELXL-2014/7 (Sheldrick, 2014)'
_diffrn_ambient_temperature 150(2)
_diffrn_measured_fraction_theta_full 0.852
_diffrn_measured_fraction_theta_max 0.852
_diffrn_measurement_device_type 'Bruker Smart Apex'
_diffrn_measurement_method \w-scans
_diffrn_radiation_type MoK\a
_diffrn_radiation_wavelength 0.71073
_diffrn_reflns_av_R_equivalents 0.0494
_diffrn_reflns_av_unetI/netI 0.0845
_diffrn_reflns_Laue_measured_fraction_full 0.852
_diffrn_reflns_Laue_measured_fraction_max 0.852
_diffrn_reflns_limit_h_max 8
_diffrn_reflns_limit_h_min -8
_diffrn_reflns_limit_k_max 8
_diffrn_reflns_limit_k_min 0
_diffrn_reflns_limit_l_max 9
_diffrn_reflns_limit_l_min 0
_diffrn_reflns_number 600
_diffrn_reflns_point_group_measured_fraction_full 0.852
_diffrn_reflns_point_group_measured_fraction_max 0.852
_diffrn_reflns_theta_full 25.010
_diffrn_reflns_theta_max 25.010
_diffrn_reflns_theta_min 3.162
_diffrn_source sealed-tube
_exptl_absorpt_coefficient_mu 5.186
_exptl_absorpt_correction_T_max 0.7457
_exptl_absorpt_correction_T_min 0.3488
_exptl_absorpt_correction_type multi-scan
_exptl_absorpt_process_details SADABS
_exptl_crystal_colour colourless
_exptl_crystal_density_diffrn 2.356
_exptl_crystal_description cylindrical
_exptl_crystal_F_000 264
_exptl_crystal_size_max 1.0
_exptl_crystal_size_mid 0.5
_exptl_crystal_size_min 0.5
_refine_diff_density_max 1.580
_refine_diff_density_min -1.456
_refine_diff_density_rms 0.343
_refine_ls_extinction_method none
_refine_ls_goodness_of_fit_ref 1.070
_refine_ls_hydrogen_treatment refxyz
_refine_ls_matrix_type full
_refine_ls_number_parameters 44
_refine_ls_number_reflns 600
_refine_ls_number_restraints 18
_refine_ls_restrained_S_all 1.053
_refine_ls_R_factor_all 0.0866
_refine_ls_R_factor_gt 0.0721
_refine_ls_shift/su_max 0.000
_refine_ls_shift/su_mean 0.000
_refine_ls_structure_factor_coef Fsqd
_refine_ls_weighting_details 'w=1/[\s^2^(Fo^2^)+(0.1212P)^2^+1.8293P] where P=(Fo^2^+2Fc^2^)/3'
_refine_ls_weighting_scheme calc
_refine_ls_wR_factor_gt 0.1884
_refine_ls_wR_factor_ref 0.1986
_reflns_Friedel_coverage 0.000
_reflns_Friedel_fraction_full .
_reflns_Friedel_fraction_max .
_reflns_number_gt 481
_reflns_number_total 600
_reflns_threshold_expression 'I > 2\s(I)'
_cod_data_source_file Me2Cd-b.cif
_cod_data_source_block Me2Cd-b
_cod_database_code 7119153

loop_
_space_group_symop_operation_xyz
'x, y, z'
'-x+1/2, y+1/2, -z+1/2'
'-x, -y, -z'
'x-1/2, -y-1/2, z-1/2'

loop_
_atom_site_label
_atom_site_type_symbol
_atom_site_fract_x
_atom_site_fract_y
_atom_site_fract_z
_atom_site_U_iso_or_equiv
_atom_site_adp_type
_atom_site_occupancy
_atom_site_site_symmetry_order
_atom_site_calc_flag
_atom_site_refinement_flags_posn
_atom_site_refinement_flags_adp
_atom_site_refinement_flags_occupancy
_atom_site_disorder_assembly
_atom_site_disorder_group
Cd1 Cd 0.23407(14) 0.61602(16) 0.48882(13) 0.0315(6) Uani 1 1 d D . . . .
C1 C 0.2417(2) 0.4209(2) 0.2972(2) 0.029(3) Uani 1 1 d D . . . .
H1A H 0.1084(2) 0.3896(2) 0.2098(2) 0.044 Uiso 1 1 d D U . . .
H1B H 0.3100(2) 0.4645(3) 0.2262(2) 0.044 Uiso 1 1 d D U . . .
H1C H 0.3100(2) 0.3206(2) 0.3695(3) 0.044 Uiso 1 1 d D U . . .
C2 C 0.2211(2) 0.8089(2) 0.6809(2) 0.037(4) Uani 1 1 d D . . . .
H2A H 0.0848(2) 0.8344(2) 0.6496(2) 0.055 Uiso 1 1 d D U . . .
H2B H 0.2863(2) 0.9123(2) 0.6690(3) 0.055 Uiso 1 1 d D U . . .
H2C H 0.2863(2) 0.7666(3) 0.8104(2) 0.055 Uiso 1 1 d D U . . .

loop_
_atom_site_aniso_label
_atom_site_aniso_U_11
_atom_site_aniso_U_22
_atom_site_aniso_U_33
_atom_site_aniso_U_23
_atom_site_aniso_U_13
_atom_site_aniso_U_12
Cd1 0.0286(8) 0.0380(10) 0.0282(8) -0.0046(5) 0.0125(5) -0.0019(4)
C1 0.033(7) 0.033(9) 0.035(8) -0.006(6) 0.026(7) -0.011(6)
C2 0.040(8) 0.047(11) 0.031(8) -0.002(8) 0.023(7) 0.001(7)

loop_
_atom_type_symbol
_atom_type_description
_atom_type_scat_dispersion_real
_atom_type_scat_dispersion_imag
_atom_type_scat_source
C C 0.0033 0.0016 'International Tables Vol C Tables 4.2.6.8 and 6.1.1.4'
H H 0.0000 0.0000 'International Tables Vol C Tables 4.2.6.8 and 6.1.1.4'
Cd Cd -0.8075 1.2024 'International Tables Vol C Tables 4.2.6.8 and 6.1.1.4'

loop_
_geom_angle_atom_site_label_1
_geom_angle_atom_site_label_2
_geom_angle_atom_site_label_3
_geom_angle
_geom_angle_site_symmetry_1
_geom_angle_site_symmetry_3
C1 Cd1 C2 178.79(8) . .
Cd1 C1 H1A 109.44(7) . .
Cd1 C1 H1B 109.44(8) . .
H1A C1 H1B 109.50(11) . .
Cd1 C1 H1C 109.44(10) . .
H1A C1 H1C 109.50(7) . .
H1B C1 H1C 109.50(8) . .
Cd1 C2 H2A 109.44(3) . .
Cd1 C2 H2B 109.44(8) . .
H2A C2 H2B 109.51(8) . .
Cd1 C2 H2C 109.44(10) . .
H2A C2 H2C 109.51(4) . .
H2B C2 H2C 109.50(5) . .

loop_
_geom_bond_atom_site_label_1
_geom_bond_atom_site_label_2
_geom_bond_distance
_geom_bond_site_symmetry_2
Cd1 C1 2.130(3) .
Cd1 C2 2.134(3) .
C1 H1A 0.9600(11) .
C1 H1B 0.9600(9) .
C1 H1C 0.9600(9) .
C2 H2A 0.9600(14) .
C2 H2B 0.9600(10) .
C2 H2C 0.9600(12) .
